data_1551927
loop_
_publ_author_name
'Witold M. Bloch'
'Alexandre Burgun'
'Campbell J. Coghlan'
'Richmond Lee'
'Michelle L. Coote'
'Christian J. Doonan'
'Christopher J. Sumby'

_publ_section_title
;
 Capturing snapshots of post-synthetic metallation chemistry in
 metal-organic frameworks
;
_journal_name_full 'Nature Chemistry'
_journal_page_first 906
_journal_page_last 912
_journal_paper_doi 10.1038/nchem.2045
_journal_volume 6
_journal_year 2014
_chemical_formula_sum 'C75 H66 Mn3 N12 O16'
_chemical_formula_weight 1556.22
_space_group_IT_number 15
_space_group_name_Hall '-C 2yc'
_space_group_name_H-M_alt 'C 1 2/c 1'
_symmetry_cell_setting monoclinic
_symmetry_space_group_name_H-M 'C 1 2/c 1'
_atom_sites_solution_hydrogens geom
_atom_sites_solution_primary direct
_atom_sites_solution_secondary difmap
_cell_angle_alpha 90.00
_cell_angle_beta 100.629(6)
_cell_angle_gamma 90.00
_cell_formula_units_Z 4
_cell_length_a 16.9293(10)
_cell_length_b 18.4694(7)
_cell_length_c 28.346(2)
_cell_measurement_reflns_used 4139
_cell_measurement_temperature 150(2)
_cell_measurement_theta_max 29.9604
_cell_measurement_theta_min 2.5511
_cell_volume 8711.0(9)
_computing_cell_refinement
;
CrysAlisPro, Agilent Technologies,
Version 1.171.35.21 (release 20-01-2012 CrysAlis171 .NET)
(compiled Jan 23 2012,18:06:46)
;
_computing_data_collection
;
CrysAlisPro, Agilent Technologies,
Version 1.171.35.21 (release 20-01-2012 CrysAlis171 .NET)
(compiled Jan 23 2012,18:06:46)
;
_computing_data_reduction
;
CrysAlisPro, Agilent Technologies,
Version 1.171.35.21 (release 20-01-2012 CrysAlis171 .NET)
(compiled Jan 23 2012,18:06:46)
;
_computing_molecular_graphics 'X-Seed (Barbour, 2003)'
_computing_publication_material 'CIFTAB (Sheldrick)'
_computing_structure_refinement 'SHELXL-97 (Sheldrick, 1997)'
_computing_structure_solution 'SHELXS-97 (Sheldrick, 1990)'
_diffrn_ambient_temperature 150(2)
_diffrn_detector_area_resol_mean 16.1695
_diffrn_measured_fraction_theta_full 0.961
_diffrn_measured_fraction_theta_max 0.756
_diffrn_measurement_details
;
#__ type_ start__ end____ width___ exp.time_
  1 omega  -25.00   12.00   1.0000  205.0000
omega____ theta____ kappa____ phi______ frames
    -       17.7025  110.0000  -15.0000 37

#__ type_ start__ end____ width___ exp.time_
  2 omega   43.00   84.00   1.0000  205.0000
omega____ theta____ kappa____ phi______ frames
    -       17.7025  179.0000 -180.0000 41

#__ type_ start__ end____ width___ exp.time_
  3 omega  -90.00   31.00   1.0000  205.0000
omega____ theta____ kappa____ phi______ frames
    -      -18.5619    0.0000   90.0000 121

#__ type_ start__ end____ width___ exp.time_
  4 omega  -51.00   39.00   1.0000  205.0000
omega____ theta____ kappa____ phi______ frames
    -       17.7025  -57.0000 -150.0000 90

#__ type_ start__ end____ width___ exp.time_
  5 omega  -43.00    3.00   1.0000  205.0000
omega____ theta____ kappa____ phi______ frames
    -      -18.5619  -57.0000   60.0000 46

#__ type_ start__ end____ width___ exp.time_
  6 omega  -55.00  -38.00   1.0000  205.0000
omega____ theta____ kappa____ phi______ frames
    -      -18.5619  110.0000  -69.0000 17

;
_diffrn_measurement_device_type 'Xcalibur, Eos'
_diffrn_measurement_method '\w scans'
_diffrn_radiation_monochromator graphite
_diffrn_radiation_source 'Enhance (Mo) X-ray Source'
_diffrn_radiation_type 'Mo K\a'
_diffrn_radiation_wavelength 0.7107
_diffrn_reflns_av_R_equivalents 0.1103
_diffrn_reflns_av_sigmaI/netI 0.1677
_diffrn_reflns_limit_h_max 22
_diffrn_reflns_limit_h_min -20
_diffrn_reflns_limit_k_max 24
_diffrn_reflns_limit_k_min -22
_diffrn_reflns_limit_l_max 36
_diffrn_reflns_limit_l_min -38
_diffrn_reflns_number 27623
_diffrn_reflns_theta_full 27.00
_diffrn_reflns_theta_max 30.03
_diffrn_reflns_theta_min 2.56
_exptl_absorpt_coefficient_mu 0.492
_exptl_absorpt_correction_T_max 1.00000
_exptl_absorpt_correction_T_min 0.70171
_exptl_absorpt_correction_type multi-scan
_exptl_absorpt_process_details
;
CrysAlisPro, Agilent Technologies,
Version 1.171.35.21 (release 20-01-2012 CrysAlis171 .NET)
(compiled Jan 23 2012,18:06:46)
Empirical absorption correction using spherical harmonics,
 implemented in SCALE3 ABSPACK scaling algorithm.
;
_exptl_crystal_colour colourless
_exptl_crystal_density_diffrn 1.187
_exptl_crystal_density_method 'not measured'
_exptl_crystal_description plate
_exptl_crystal_F_000 3212
_exptl_crystal_size_max 0.42
_exptl_crystal_size_mid 0.15
_exptl_crystal_size_min 0.05
_refine_diff_density_max 0.761
_refine_diff_density_min -0.818
_refine_diff_density_rms 0.115
_refine_ls_extinction_method none
_refine_ls_goodness_of_fit_ref 1.186
_refine_ls_hydrogen_treatment constr
_refine_ls_matrix_type full
_refine_ls_number_parameters 486
_refine_ls_number_reflns 9635
_refine_ls_number_restraints 0
_refine_ls_restrained_S_all 1.186
_refine_ls_R_factor_all 0.1889
_refine_ls_R_factor_gt 0.1272
_refine_ls_shift/su_max 0.000
_refine_ls_shift/su_mean 0.000
_refine_ls_structure_factor_coef Fsqd
_refine_ls_weighting_details 'calc w=1/[\s^2^(Fo^2^)+(0.0001P)^2^+135.7931P] where P=(Fo^2^+2Fc^2^)/3'
_refine_ls_weighting_scheme calc
_refine_ls_wR_factor_gt 0.2276
_refine_ls_wR_factor_ref 0.2533
_reflns_number_gt 6062
_reflns_number_total 9635
_reflns_threshold_expression >2sigma(I)
_cod_data_source_file nchem.2045-s2.cif
_cod_data_source_block 1-des
_cod_original_sg_symbol_H-M C2/c
_cod_database_code 1551927

loop_
_symmetry_equiv_pos_as_xyz
'x, y, z'
'-x, y, -z+1/2'
'x+1/2, y+1/2, z'
'-x+1/2, y+1/2, -z+1/2'
'-x, -y, -z'
'x, -y, z-1/2'
'-x+1/2, -y+1/2, -z'
'x+1/2, -y+1/2, z-1/2'

loop_
_atom_site_label
_atom_site_type_symbol
_atom_site_fract_x
_atom_site_fract_y
_atom_site_fract_z
_atom_site_U_iso_or_equiv
_atom_site_adp_type
_atom_site_occupancy
_atom_site_symmetry_multiplicity
_atom_site_calc_flag
_atom_site_refinement_flags
_atom_site_disorder_assembly
_atom_site_disorder_group
Mn1 Mn 0.21746(6) 0.38004(5) 0.08829(4) 0.0176(2) Uani 1 1 d . . .
Mn2 Mn 0.2500 0.2500 0.0000 0.0175(3) Uani 1 2 d S . .
O26 O -0.2000(3) 0.7950(2) 0.07215(17) 0.0182(10) Uani 1 1 d . . .
O25 O -0.2140(3) 0.7877(3) 0.14753(19) 0.0281(12) Uani 1 1 d . . .
O45 O 0.6143(3) 0.8172(3) 0.0811(2) 0.0274(12) Uani 1 1 d . . .
O46 O 0.6385(3) 0.7444(3) 0.02241(18) 0.0265(12) Uani 1 1 d . . .
O65 O 0.2012(3) 0.4371(3) 0.02437(18) 0.0259(12) Uani 1 1 d . . .
O66 O 0.2344(3) 0.3580(2) -0.02865(18) 0.0264(12) Uani 1 1 d . . .
N12 N 0.1880(3) 0.4962(3) 0.1694(2) 0.0157(12) Uani 1 1 d . . .
N52 N 0.0621(4) 0.7030(3) -0.2218(2) 0.0256(15) Uani 1 1 d . . .
N32 N 0.3262(4) 0.4846(3) 0.1627(2) 0.0213(13) Uani 1 1 d . . .
N31 N 0.3269(4) 0.4437(3) 0.1225(2) 0.0204(13) Uani 1 1 d . . .
N11 N 0.1562(3) 0.4662(3) 0.1255(2) 0.0179(12) Uani 1 1 d . . .
N51 N 0.1396(4) 0.7144(4) -0.2265(2) 0.0325(16) Uani 1 1 d . . .
C35 C 0.3789(4) 0.4757(4) 0.0988(3) 0.0225(16) Uani 1 1 d . . .
C36 C 0.3977(5) 0.4463(5) 0.0535(3) 0.034(2) Uani 1 1 d . . .
H36A H 0.4524 0.4268 0.0594 0.052 Uiso 1 1 calc R . .
H36B H 0.3936 0.4851 0.0295 0.052 Uiso 1 1 calc R . .
H36C H 0.3595 0.4077 0.0415 0.052 Uiso 1 1 calc R . .
C16 C 0.0398(5) 0.4894(4) 0.0617(3) 0.034(2) Uani 1 1 d . . .
H16A H 0.0610 0.5138 0.0359 0.051 Uiso 1 1 calc R . .
H16B H -0.0153 0.5059 0.0616 0.051 Uiso 1 1 calc R . .
H16C H 0.0398 0.4369 0.0565 0.051 Uiso 1 1 calc R . .
C2 C 0.0000 0.7463(6) -0.2500 0.031(3) Uani 1 2 d S . .
H2A H -0.0243 0.7779 -0.2283 0.038 Uiso 0.50 1 calc PR . .
H2B H 0.0243 0.7779 -0.2717 0.038 Uiso 0.50 1 calc PR . .
C64 C 0.2118(4) 0.4191(4) -0.0168(3) 0.0215(16) Uani 1 1 d . . .
C24 C -0.1784(4) 0.7695(4) 0.1144(3) 0.0187(15) Uani 1 1 d . . .
C18 C 0.0174(4) 0.6163(4) 0.1371(3) 0.0239(16) Uani 1 1 d . . .
C14 C 0.0823(4) 0.5615(4) 0.1424(3) 0.0216(16) Uani 1 1 d . . .
C40 C 0.5716(5) 0.6298(4) 0.0679(3) 0.0248(17) Uani 1 1 d . . .
H40 H 0.6139 0.6165 0.0518 0.030 Uiso 1 1 calc R . .
C34 C 0.4095(4) 0.5407(4) 0.1231(3) 0.0237(16) Uani 1 1 d . . .
C53 C 0.0562(5) 0.6537(4) -0.1868(3) 0.0235(16) Uani 1 1 d . . .
C44 C 0.6061(5) 0.7584(4) 0.0576(3) 0.0255(17) Uani 1 1 d . . .
C42 C 0.4904(5) 0.7208(4) 0.0963(3) 0.0303(19) Uani 1 1 d . . .
H42 H 0.4787 0.7703 0.1008 0.036 Uiso 1 1 calc R . .
C13 C 0.1455(5) 0.5532(4) 0.1801(3) 0.0234(16) Uani 1 1 d . . .
C20 C -0.0642(4) 0.7051(4) 0.0873(3) 0.0234(16) Uani 1 1 d . . .
H20 H -0.0759 0.7309 0.0578 0.028 Uiso 1 1 calc R . .
C1 C 0.2665(4) 0.4683(4) 0.1918(3) 0.0215(16) Uani 1 1 d . . .
H1A H 0.2828 0.4903 0.2239 0.026 Uiso 1 1 calc R . .
H1B H 0.2631 0.4153 0.1959 0.026 Uiso 1 1 calc R . .
C54 C 0.1337(5) 0.6318(4) -0.1679(3) 0.0284(18) Uani 1 1 d . . .
C38 C 0.4609(4) 0.5960(4) 0.1068(3) 0.0243(17) Uani 1 1 d . . .
C23 C -0.0269(5) 0.6291(4) 0.1729(3) 0.0312(19) Uani 1 1 d . . .
H23 H -0.0144 0.6033 0.2023 0.037 Uiso 1 1 calc R . .
C15 C 0.0918(4) 0.5072(4) 0.1093(3) 0.0233(16) Uani 1 1 d . . .
C39 C 0.5262(4) 0.5763(4) 0.0855(3) 0.0239(17) Uani 1 1 d . . .
H39 H 0.5396 0.5267 0.0830 0.029 Uiso 1 1 calc R . .
C62 C 0.2035(5) 0.4596(4) -0.1017(3) 0.035(2) Uani 1 1 d . . .
H62 H 0.2208 0.4127 -0.1090 0.042 Uiso 1 1 calc R . .
C58 C 0.1576(5) 0.5785(4) -0.1287(3) 0.0287(18) Uani 1 1 d . . .
C41 C 0.5545(4) 0.7027(4) 0.0741(3) 0.0215(16) Uani 1 1 d . . .
C61 C 0.1971(4) 0.4757(4) -0.0558(3) 0.0237(17) Uani 1 1 d . . .
C55 C 0.1833(5) 0.6712(5) -0.1937(3) 0.038(2) Uani 1 1 d . . .
C19 C -0.0023(5) 0.6555(4) 0.0944(3) 0.0263(17) Uani 1 1 d . . .
H19 H 0.0278 0.6478 0.0697 0.032 Uiso 1 1 calc R . .
C22 C -0.0894(5) 0.6794(4) 0.1662(3) 0.0303(19) Uani 1 1 d . . .
H22 H -0.1186 0.6877 0.1913 0.036 Uiso 1 1 calc R . .
C21 C -0.1099(4) 0.7181(4) 0.1225(3) 0.0217(16) Uani 1 1 d . . .
C33 C 0.3746(5) 0.5444(4) 0.1635(3) 0.0245(17) Uani 1 1 d . . .
C60 C 0.1732(5) 0.5445(4) -0.0454(3) 0.035(2) Uani 1 1 d . . .
H60 H 0.1697 0.5570 -0.0134 0.042 Uiso 1 1 calc R . .
C63 C 0.1854(6) 0.5106(4) -0.1383(3) 0.042(2) Uani 1 1 d . . .
H63 H 0.1921 0.4987 -0.1700 0.050 Uiso 1 1 calc R . .
C57 C -0.0224(5) 0.6282(5) -0.1768(3) 0.039(2) Uani 1 1 d . . .
H57A H -0.0577 0.6699 -0.1754 0.058 Uiso 1 1 calc R . .
H57B H -0.0139 0.6025 -0.1461 0.058 Uiso 1 1 calc R . .
H57C H -0.0474 0.5954 -0.2025 0.058 Uiso 1 1 calc R . .
C43 C 0.4439(5) 0.6683(4) 0.1116(3) 0.0314(19) Uani 1 1 d . . .
H43 H 0.3994 0.6819 0.1257 0.038 Uiso 1 1 calc R . .
C59 C 0.1542(5) 0.5960(4) -0.0820(3) 0.037(2) Uani 1 1 d . . .
H59 H 0.1387 0.6434 -0.0745 0.044 Uiso 1 1 calc R . .
C56 C 0.2738(6) 0.6677(7) -0.1882(4) 0.070(4) Uani 1 1 d . . .
H56A H 0.2914 0.6998 -0.2117 0.106 Uiso 1 1 calc R . .
H56B H 0.2901 0.6179 -0.1934 0.106 Uiso 1 1 calc R . .
H56C H 0.2984 0.6831 -0.1557 0.106 Uiso 1 1 calc R . .
C37 C 0.3867(6) 0.5973(5) 0.2042(3) 0.044(2) Uani 1 1 d . . .
H37A H 0.4404 0.6188 0.2076 0.066 Uiso 1 1 calc R . .
H37B H 0.3816 0.5723 0.2339 0.066 Uiso 1 1 calc R . .
H37C H 0.3460 0.6355 0.1976 0.066 Uiso 1 1 calc R . .
C17 C 0.1677(5) 0.5951(5) 0.2258(3) 0.040(2) Uani 1 1 d . . .
H17A H 0.1634 0.5637 0.2531 0.060 Uiso 1 1 calc R . .
H17B H 0.1311 0.6364 0.2253 0.060 Uiso 1 1 calc R . .
H17C H 0.2230 0.6127 0.2290 0.060 Uiso 1 1 calc R . .
O1 O 0.1952(4) 0.2012(3) 0.2007(2) 0.0504(18) Uani 1 1 d . . .
O2 O 0.1629(4) 0.0547(4) 0.1923(2) 0.0533(18) Uani 1 1 d . . .

loop_
_atom_site_aniso_label
_atom_site_aniso_U_11
_atom_site_aniso_U_22
_atom_site_aniso_U_33
_atom_site_aniso_U_23
_atom_site_aniso_U_13
_atom_site_aniso_U_12
Mn1 0.0169(5) 0.0079(4) 0.0284(6) 0.0004(5) 0.0057(4) -0.0006(4)
Mn2 0.0200(8) 0.0073(6) 0.0265(8) 0.0012(6) 0.0076(6) -0.0001(6)
O26 0.016(2) 0.006(2) 0.032(3) 0.001(2) 0.005(2) 0.0042(19)
O25 0.034(3) 0.018(3) 0.034(3) 0.002(2) 0.010(2) 0.002(2)
O45 0.024(3) 0.012(2) 0.049(3) -0.002(2) 0.016(2) -0.005(2)
O46 0.025(3) 0.021(3) 0.037(3) -0.001(2) 0.015(2) -0.002(2)
O65 0.034(3) 0.018(3) 0.027(3) 0.007(2) 0.008(2) 0.002(2)
O66 0.042(3) 0.004(2) 0.033(3) 0.001(2) 0.005(2) 0.001(2)
N12 0.009(3) 0.014(3) 0.024(3) 0.002(2) 0.002(2) 0.000(2)
N52 0.036(4) 0.009(3) 0.032(4) 0.008(3) 0.007(3) -0.003(3)
N32 0.023(3) 0.012(3) 0.029(3) -0.001(3) 0.004(3) -0.006(3)
N31 0.022(3) 0.017(3) 0.024(3) -0.005(3) 0.008(2) -0.003(3)
N11 0.019(3) 0.011(3) 0.025(3) -0.002(2) 0.006(2) 0.006(2)
N51 0.037(4) 0.024(3) 0.039(4) 0.010(3) 0.011(3) -0.001(3)
C35 0.017(4) 0.017(3) 0.033(4) -0.004(3) 0.005(3) -0.003(3)
C36 0.040(5) 0.030(4) 0.037(5) -0.018(4) 0.018(4) -0.019(4)
C16 0.024(4) 0.030(4) 0.043(5) -0.008(4) -0.008(4) 0.006(4)
C2 0.035(7) 0.026(6) 0.031(6) 0.000 -0.001(5) 0.000
C64 0.018(4) 0.008(3) 0.037(4) 0.007(3) 0.001(3) 0.001(3)
C24 0.021(4) 0.011(3) 0.026(4) -0.003(3) 0.008(3) -0.004(3)
C18 0.025(4) 0.012(3) 0.033(4) -0.003(3) 0.001(3) 0.000(3)
C14 0.022(4) 0.016(3) 0.026(4) 0.003(3) 0.004(3) 0.002(3)
C40 0.028(4) 0.009(3) 0.038(4) -0.007(3) 0.008(3) -0.002(3)
C34 0.017(4) 0.018(4) 0.038(4) 0.001(3) 0.010(3) -0.005(3)
C53 0.038(5) 0.011(3) 0.023(4) 0.003(3) 0.010(3) 0.003(3)
C44 0.025(4) 0.015(4) 0.035(4) 0.003(3) 0.004(3) 0.004(3)
C42 0.028(4) 0.010(3) 0.059(6) -0.005(4) 0.023(4) -0.004(3)
C13 0.034(4) 0.012(3) 0.024(4) 0.002(3) 0.006(3) 0.007(3)
C20 0.025(4) 0.022(4) 0.024(4) 0.003(3) 0.007(3) 0.003(3)
C1 0.018(4) 0.020(4) 0.027(4) 0.001(3) 0.007(3) 0.003(3)
C54 0.033(5) 0.016(4) 0.034(4) 0.007(3) 0.003(3) 0.005(3)
C38 0.022(4) 0.013(3) 0.040(5) -0.001(3) 0.012(3) -0.012(3)
C23 0.038(5) 0.026(4) 0.032(4) 0.005(4) 0.013(4) 0.014(4)
C15 0.019(4) 0.017(4) 0.034(4) 0.000(3) 0.005(3) -0.001(3)
C39 0.027(4) 0.006(3) 0.042(5) -0.002(3) 0.015(3) -0.005(3)
C62 0.061(6) 0.013(4) 0.031(5) 0.003(3) 0.006(4) 0.006(4)
C58 0.034(5) 0.016(4) 0.035(5) 0.014(3) 0.002(3) 0.000(3)
C41 0.020(4) 0.011(3) 0.036(4) -0.005(3) 0.011(3) -0.002(3)
C61 0.026(4) 0.008(3) 0.036(4) 0.006(3) 0.003(3) -0.005(3)
C55 0.042(5) 0.026(4) 0.045(5) 0.013(4) 0.007(4) 0.001(4)
C19 0.030(4) 0.024(4) 0.027(4) 0.002(3) 0.008(3) 0.007(3)
C22 0.033(5) 0.028(4) 0.033(4) 0.004(4) 0.013(3) 0.011(4)
C21 0.024(4) 0.013(3) 0.028(4) 0.004(3) 0.005(3) 0.001(3)
C33 0.030(4) 0.011(3) 0.032(4) -0.005(3) 0.006(3) -0.007(3)
C60 0.053(6) 0.021(4) 0.035(5) 0.006(4) 0.019(4) 0.016(4)
C63 0.081(7) 0.018(4) 0.029(5) 0.001(3) 0.015(4) 0.011(4)
C57 0.039(5) 0.030(5) 0.048(5) 0.014(4) 0.014(4) -0.004(4)
C43 0.031(5) 0.015(4) 0.057(6) -0.007(4) 0.031(4) -0.002(3)
C59 0.060(6) 0.014(4) 0.038(5) 0.009(3) 0.015(4) 0.020(4)
C56 0.036(6) 0.090(9) 0.083(8) 0.057(7) 0.006(5) -0.008(6)
C37 0.058(6) 0.035(5) 0.045(5) -0.021(4) 0.027(5) -0.027(5)
C17 0.041(5) 0.048(5) 0.028(4) -0.013(4) 0.000(4) 0.015(4)
O1 0.084(5) 0.023(3) 0.053(4) 0.001(3) 0.036(4) 0.000(3)
O2 0.068(5) 0.047(4) 0.046(4) -0.005(3) 0.013(3) -0.003(4)

loop_
_atom_type_symbol
_atom_type_description
_atom_type_scat_dispersion_real
_atom_type_scat_dispersion_imag
_atom_type_scat_source
C C 0.0033 0.0016 'International Tables Vol C Tables 4.2.6.8 and 6.1.1.4'
H H 0.0000 0.0000 'International Tables Vol C Tables 4.2.6.8 and 6.1.1.4'
Mn Mn 0.3368 0.7283 'International Tables Vol C Tables 4.2.6.8 and 6.1.1.4'
N N 0.0061 0.0033 'International Tables Vol C Tables 4.2.6.8 and 6.1.1.4'
O O 0.0106 0.0060 'International Tables Vol C Tables 4.2.6.8 and 6.1.1.4'

loop_
_geom_angle_atom_site_label_1
_geom_angle_atom_site_label_2
_geom_angle_atom_site_label_3
_geom_angle
_geom_angle_site_symmetry_1
_geom_angle_site_symmetry_3
O65 Mn1 O45 103.0(2) . 3_445
O65 Mn1 O26 99.7(2) . 3_545
O45 Mn1 O26 97.79(19) 3_445 3_545
O65 Mn1 N31 94.4(2) . .
O45 Mn1 N31 160.5(2) 3_445 .
O26 Mn1 N31 87.63(19) 3_545 .
O65 Mn1 N11 93.0(2) . .
O45 Mn1 N11 89.4(2) 3_445 .
O26 Mn1 N11 163.62(19) 3_545 .
N31 Mn1 N11 81.0(2) . .
O65 Mn1 O25 153.9(2) . 3_545
O45 Mn1 O25 87.85(19) 3_445 3_545
O26 Mn1 O25 54.89(17) 3_545 3_545
N31 Mn1 O25 79.99(19) . 3_545
N11 Mn1 O25 111.07(19) . 3_545
O46 Mn2 O46 180.0(2) 5_665 3_445
O46 Mn2 O66 83.9(2) 5_665 .
O46 Mn2 O66 96.1(2) 3_445 .
O46 Mn2 O66 96.1(2) 5_665 7
O46 Mn2 O66 83.9(2) 3_445 7
O66 Mn2 O66 180.0 . 7
O46 Mn2 O26 92.77(18) 5_665 3_545
O46 Mn2 O26 87.23(18) 3_445 3_545
O66 Mn2 O26 90.01(17) . 3_545
O66 Mn2 O26 89.99(17) 7 3_545
O46 Mn2 O26 87.23(18) 5_665 5_565
O46 Mn2 O26 92.76(18) 3_445 5_565
O66 Mn2 O26 89.99(17) . 5_565
O66 Mn2 O26 90.01(17) 7 5_565
O26 Mn2 O26 179.999(2) 3_545 5_565
C24 O26 Mn1 98.6(4) . 3_455
C24 O26 Mn2 136.0(4) . 3_455
Mn1 O26 Mn2 107.94(19) 3_455 3_455
C24 O25 Mn1 84.6(4) . 3_455
C44 O45 Mn1 122.6(5) . 3
C44 O46 Mn2 141.3(5) . 3
C64 O65 Mn1 131.2(5) . .
C64 O66 Mn2 138.9(5) . .
C13 N12 N11 112.6(5) . .
C13 N12 C1 131.5(6) . .
N11 N12 C1 115.1(5) . .
N51 N52 C53 112.1(6) . .
N51 N52 C2 118.6(6) . .
C53 N52 C2 129.1(6) . .
N31 N32 C33 111.2(6) . .
N31 N32 C1 118.3(5) . .
C33 N32 C1 129.3(6) . .
C35 N31 N32 106.3(6) . .
C35 N31 Mn1 125.4(5) . .
N32 N31 Mn1 120.8(4) . .
C15 N11 N12 104.0(5) . .
C15 N11 Mn1 130.6(5) . .
N12 N11 Mn1 124.6(4) . .
C55 N51 N52 105.0(7) . .
N31 C35 C34 110.0(7) . .
N31 C35 C36 122.6(6) . .
C34 C35 C36 127.4(7) . .
C35 C36 H36A 109.5 . .
C35 C36 H36B 109.5 . .
H36A C36 H36B 109.5 . .
C35 C36 H36C 109.5 . .
H36A C36 H36C 109.5 . .
H36B C36 H36C 109.5 . .
C15 C16 H16A 109.5 . .
C15 C16 H16B 109.5 . .
H16A C16 H16B 109.5 . .
C15 C16 H16C 109.5 . .
H16A C16 H16C 109.5 . .
H16B C16 H16C 109.5 . .
N52 C2 N52 112.5(9) 2_554 .
N52 C2 H2A 109.1 2_554 .
N52 C2 H2A 109.1 . .
N52 C2 H2B 109.1 2_554 .
N52 C2 H2B 109.1 . .
H2A C2 H2B 107.8 . .
O65 C64 O66 126.1(7) . .
O65 C64 C61 117.7(6) . .
O66 C64 C61 116.3(7) . .
O25 C24 O26 120.8(6) . .
O25 C24 C21 121.6(7) . .
O26 C24 C21 117.6(6) . .
C23 C18 C19 118.1(7) . .
C23 C18 C14 122.2(7) . .
C19 C18 C14 119.7(7) . .
C13 C14 C15 105.8(6) . .
C13 C14 C18 127.6(7) . .
C15 C14 C18 126.5(6) . .
C41 C40 C39 119.7(7) . .
C41 C40 H40 120.1 . .
C39 C40 H40 120.1 . .
C33 C34 C35 105.5(6) . .
C33 C34 C38 126.5(7) . .
C35 C34 C38 127.8(7) . .
N52 C53 C54 106.6(7) . .
N52 C53 C57 122.6(7) . .
C54 C53 C57 130.6(7) . .
O46 C44 O45 125.1(7) . .
O46 C44 C41 118.6(7) . .
O45 C44 C41 116.3(7) . .
C43 C42 C41 121.1(7) . .
C43 C42 H42 119.5 . .
C41 C42 H42 119.5 . .
N12 C13 C14 106.5(6) . .
N12 C13 C17 122.9(7) . .
C14 C13 C17 130.6(7) . .
C19 C20 C21 121.1(7) . .
C19 C20 H20 119.4 . .
C21 C20 H20 119.4 . .
N32 C1 N12 110.8(6) . .
N32 C1 H1A 109.5 . .
N12 C1 H1A 109.5 . .
N32 C1 H1B 109.5 . .
N12 C1 H1B 109.5 . .
H1A C1 H1B 108.1 . .
C53 C54 C55 105.1(7) . .
C53 C54 C58 126.4(7) . .
C55 C54 C58 128.6(7) . .
C43 C38 C39 119.3(7) . .
C43 C38 C34 119.7(7) . .
C39 C38 C34 120.9(7) . .
C18 C23 C22 120.9(7) . .
C18 C23 H23 119.6 . .
C22 C23 H23 119.6 . .
N11 C15 C14 111.1(6) . .
N11 C15 C16 119.4(7) . .
C14 C15 C16 129.5(7) . .
C40 C39 C38 119.9(7) . .
C40 C39 H39 120.0 . .
C38 C39 H39 120.0 . .
C61 C62 C63 121.4(7) . .
C61 C62 H62 119.3 . .
C63 C62 H62 119.3 . .
C59 C58 C63 118.6(7) . .
C59 C58 C54 120.7(7) . .
C63 C58 C54 120.7(8) . .
C42 C41 C40 119.1(7) . .
C42 C41 C44 122.0(6) . .
C40 C41 C44 118.9(7) . .
C62 C61 C60 118.8(7) . .
C62 C61 C64 121.3(7) . .
C60 C61 C64 119.8(7) . .
N51 C55 C54 111.2(8) . .
N51 C55 C56 121.2(8) . .
C54 C55 C56 127.6(8) . .
C20 C19 C18 121.6(7) . .
C20 C19 H19 119.2 . .
C18 C19 H19 119.2 . .
C23 C22 C21 120.8(7) . .
C23 C22 H22 119.6 . .
C21 C22 H22 119.6 . .
C20 C21 C22 117.4(7) . .
C20 C21 C24 121.3(6) . .
C22 C21 C24 121.3(7) . .
N32 C33 C34 106.9(6) . .
N32 C33 C37 122.4(7) . .
C34 C33 C37 130.6(7) . .
C61 C60 C59 120.3(8) . .
C61 C60 H60 119.9 . .
C59 C60 H60 119.9 . .
C58 C63 C62 120.1(8) . .
C58 C63 H63 119.9 . .
C62 C63 H63 119.9 . .
C53 C57 H57A 109.5 . .
C53 C57 H57B 109.5 . .
H57A C57 H57B 109.5 . .
C53 C57 H57C 109.5 . .
H57A C57 H57C 109.5 . .
H57B C57 H57C 109.5 . .
C42 C43 C38 120.8(7) . .
C42 C43 H43 119.6 . .
C38 C43 H43 119.6 . .
C58 C59 C60 120.7(7) . .
C58 C59 H59 119.7 . .
C60 C59 H59 119.7 . .
C55 C56 H56A 109.5 . .
C55 C56 H56B 109.5 . .
H56A C56 H56B 109.5 . .
C55 C56 H56C 109.5 . .
H56A C56 H56C 109.5 . .
H56B C56 H56C 109.5 . .
C33 C37 H37A 109.5 . .
C33 C37 H37B 109.5 . .
H37A C37 H37B 109.5 . .
C33 C37 H37C 109.5 . .
H37A C37 H37C 109.5 . .
H37B C37 H37C 109.5 . .
C13 C17 H17A 109.5 . .
C13 C17 H17B 109.5 . .
H17A C17 H17B 109.5 . .
C13 C17 H17C 109.5 . .
H17A C17 H17C 109.5 . .
H17B C17 H17C 109.5 . .

loop_
_geom_bond_atom_site_label_1
_geom_bond_atom_site_label_2
_geom_bond_distance
_geom_bond_site_symmetry_2
Mn1 O65 2.070(5) .
Mn1 O45 2.074(5) 3_445
Mn1 O26 2.207(5) 3_545
Mn1 N31 2.258(6) .
Mn1 N11 2.264(6) .
Mn1 O25 2.522(5) 3_545
Mn2 O46 2.103(5) 5_665
Mn2 O46 2.103(5) 3_445
Mn2 O66 2.151(5) .
Mn2 O66 2.151(5) 7
Mn2 O26 2.225(5) 3_545
Mn2 O26 2.225(5) 5_565
O26 C24 1.274(8) .
O26 Mn1 2.206(5) 3_455
O26 Mn2 2.225(5) 3_455
O25 C24 1.252(9) .
O25 Mn1 2.522(5) 3_455
O45 C44 1.269(9) .
O45 Mn1 2.074(5) 3
O46 C44 1.251(9) .
O46 Mn2 2.103(5) 3
O65 C64 1.256(9) .
O66 C64 1.258(8) .
N12 C13 1.341(9) .
N12 N11 1.377(8) .
N12 C1 1.456(8) .
N52 N51 1.361(9) .
N52 C53 1.363(9) .
N52 C2 1.440(9) .
N32 N31 1.368(8) .
N32 C33 1.372(9) .
N32 C1 1.450(9) .
N31 C35 1.338(9) .
N11 C15 1.338(9) .
N51 C55 1.339(10) .
C35 C34 1.432(10) .
C35 C36 1.483(10) .
C36 H36A 0.9800 .
C36 H36B 0.9800 .
C36 H36C 0.9800 .
C16 C15 1.504(10) .
C16 H16A 0.9800 .
C16 H16B 0.9800 .
C16 H16C 0.9800 .
C2 N52 1.440(9) 2_554
C2 H2A 0.9900 .
C2 H2B 0.9900 .
C64 C61 1.508(10) .
C24 C21 1.484(10) .
C18 C23 1.387(11) .
C18 C19 1.397(10) .
C18 C14 1.482(10) .
C14 C13 1.375(10) .
C14 C15 1.403(10) .
C40 C41 1.395(9) .
C40 C39 1.398(10) .
C40 H40 0.9500 .
C34 C33 1.385(11) .
C34 C38 1.471(10) .
C53 C54 1.384(10) .
C53 C57 1.486(11) .
C44 C41 1.481(10) .
C42 C43 1.368(10) .
C42 C41 1.391(10) .
C42 H42 0.9500 .
C13 C17 1.496(10) .
C20 C19 1.379(10) .
C20 C21 1.393(10) .
C20 H20 0.9500 .
C1 H1A 0.9900 .
C1 H1B 0.9900 .
C54 C55 1.414(12) .
C54 C58 1.482(10) .
C38 C43 1.378(10) .
C38 C39 1.401(10) .
C23 C22 1.394(10) .
C23 H23 0.9500 .
C39 H39 0.9500 .
C62 C61 1.359(11) .
C62 C63 1.394(11) .
C62 H62 0.9500 .
C58 C59 1.374(11) .
C58 C63 1.384(11) .
C61 C60 1.381(10) .
C55 C56 1.511(13) .
C19 H19 0.9500 .
C22 C21 1.416(10) .
C22 H22 0.9500 .
C33 C37 1.496(10) .
C60 C59 1.400(10) .
C60 H60 0.9500 .
C63 H63 0.9500 .
C57 H57A 0.9800 .
C57 H57B 0.9800 .
C57 H57C 0.9800 .
C43 H43 0.9500 .
C59 H59 0.9500 .
C56 H56A 0.9800 .
C56 H56B 0.9800 .
C56 H56C 0.9800 .
C37 H37A 0.9800 .
C37 H37B 0.9800 .
C37 H37C 0.9800 .
C17 H17A 0.9800 .
C17 H17B 0.9800 .
C17 H17C 0.9800 .

loop_
_geom_torsion_atom_site_label_1
_geom_torsion_atom_site_label_2
_geom_torsion_atom_site_label_3
_geom_torsion_atom_site_label_4
_geom_torsion
_geom_torsion_site_symmetry_1
_geom_torsion_site_symmetry_2
_geom_torsion_site_symmetry_3
_geom_torsion_site_symmetry_4
O45 Mn1 O65 C64 -80.1(7) 3_445 . . .
O26 Mn1 O65 C64 20.4(7) 3_545 . . .
N31 Mn1 O65 C64 108.7(6) . . . .
N11 Mn1 O65 C64 -170.1(6) . . . .
O25 Mn1 O65 C64 32.6(9) 3_545 . . .
O46 Mn2 O66 C64 -133.6(7) 5_665 . . .
O46 Mn2 O66 C64 46.4(7) 3_445 . . .
O26 Mn2 O66 C64 -40.8(7) 3_545 . . .
O26 Mn2 O66 C64 139.2(7) 5_565 . . .
C33 N32 N31 C35 2.9(8) . . . .
C1 N32 N31 C35 171.4(6) . . . .
C33 N32 N31 Mn1 -148.4(5) . . . .
C1 N32 N31 Mn1 20.1(8) . . . .
O65 Mn1 N31 C35 -28.6(6) . . . .
O45 Mn1 N31 C35 177.8(6) 3_445 . . .
O26 Mn1 N31 C35 71.0(6) 3_545 . . .
N11 Mn1 N31 C35 -120.9(6) . . . .
O25 Mn1 N31 C35 125.7(6) 3_545 . . .
O65 Mn1 N31 N32 117.0(5) . . . .
O45 Mn1 N31 N32 -36.6(9) 3_445 . . .
O26 Mn1 N31 N32 -143.5(5) 3_545 . . .
N11 Mn1 N31 N32 24.7(5) . . . .
O25 Mn1 N31 N32 -88.7(5) 3_545 . . .
C13 N12 N11 C15 0.0(8) . . . .
C1 N12 N11 C15 -171.0(6) . . . .
C13 N12 N11 Mn1 170.8(5) . . . .
C1 N12 N11 Mn1 -0.2(8) . . . .
O65 Mn1 N11 C15 38.8(6) . . . .
O45 Mn1 N11 C15 -64.3(6) 3_445 . . .
O26 Mn1 N11 C15 179.3(6) 3_545 . . .
N31 Mn1 N11 C15 132.7(7) . . . .
O25 Mn1 N11 C15 -151.7(6) 3_545 . . .
O65 Mn1 N11 N12 -129.5(5) . . . .
O45 Mn1 N11 N12 127.5(5) 3_445 . . .
O26 Mn1 N11 N12 11.1(11) 3_545 . . .
N31 Mn1 N11 N12 -35.5(5) . . . .
O25 Mn1 N11 N12 40.0(5) 3_545 . . .
C53 N52 N51 C55 0.0(9) . . . .
C2 N52 N51 C55 175.2(7) . . . .
N32 N31 C35 C34 -2.9(8) . . . .
Mn1 N31 C35 C34 146.7(5) . . . .
N32 N31 C35 C36 178.6(7) . . . .
Mn1 N31 C35 C36 -31.8(10) . . . .
N51 N52 C2 N52 125.1(7) . . . 2_554
C53 N52 C2 N52 -60.6(7) . . . 2_554
Mn1 O65 C64 O66 1.6(11) . . . .
Mn1 O65 C64 C61 -177.6(5) . . . .
Mn2 O66 C64 O65 12.4(12) . . . .
Mn2 O66 C64 C61 -168.4(5) . . . .
Mn1 O25 C24 O26 -9.3(6) 3_455 . . .
Mn1 O25 C24 C21 170.6(6) 3_455 . . .
Mn1 O26 C24 O25 10.7(7) 3_455 . . .
Mn2 O26 C24 O25 -116.6(7) 3_455 . . .
Mn1 O26 C24 C21 -169.2(5) 3_455 . . .
Mn2 O26 C24 C21 63.5(9) 3_455 . . .
C23 C18 C14 C13 -50.4(12) . . . .
C19 C18 C14 C13 131.5(8) . . . .
C23 C18 C14 C15 130.0(9) . . . .
C19 C18 C14 C15 -48.1(11) . . . .
N31 C35 C34 C33 1.9(9) . . . .
C36 C35 C34 C33 -179.8(8) . . . .
N31 C35 C34 C38 -172.8(7) . . . .
C36 C35 C34 C38 5.6(13) . . . .
N51 N52 C53 C54 -0.1(8) . . . .
C2 N52 C53 C54 -174.7(8) . . . .
N51 N52 C53 C57 -175.8(7) . . . .
C2 N52 C53 C57 9.7(12) . . . .
Mn2 O46 C44 O45 46.8(12) 3 . . .
Mn2 O46 C44 C41 -132.6(7) 3 . . .
Mn1 O45 C44 O46 -29.4(10) 3 . . .
Mn1 O45 C44 C41 149.9(5) 3 . . .
N11 N12 C13 C14 0.7(8) . . . .
C1 N12 C13 C14 169.8(7) . . . .
N11 N12 C13 C17 179.9(7) . . . .
C1 N12 C13 C17 -11.0(12) . . . .
C15 C14 C13 N12 -1.0(8) . . . .
C18 C14 C13 N12 179.3(7) . . . .
C15 C14 C13 C17 179.8(8) . . . .
C18 C14 C13 C17 0.1(14) . . . .
N31 N32 C1 N12 -76.7(8) . . . .
C33 N32 C1 N12 89.3(9) . . . .
C13 N12 C1 N32 -105.8(8) . . . .
N11 N12 C1 N32 63.0(7) . . . .
N52 C53 C54 C55 0.2(9) . . . .
C57 C53 C54 C55 175.4(8) . . . .
N52 C53 C54 C58 180.0(7) . . . .
C57 C53 C54 C58 -4.9(14) . . . .
C33 C34 C38 C43 -37.8(12) . . . .
C35 C34 C38 C43 135.9(9) . . . .
C33 C34 C38 C39 143.4(8) . . . .
C35 C34 C38 C39 -43.0(12) . . . .
C19 C18 C23 C22 0.4(12) . . . .
C14 C18 C23 C22 -177.8(7) . . . .
N12 N11 C15 C14 -0.7(8) . . . .
Mn1 N11 C15 C14 -170.7(5) . . . .
N12 N11 C15 C16 -178.8(7) . . . .
Mn1 N11 C15 C16 11.2(10) . . . .
C13 C14 C15 N11 1.1(9) . . . .
C18 C14 C15 N11 -179.2(7) . . . .
C13 C14 C15 C16 178.9(8) . . . .
C18 C14 C15 C16 -1.4(13) . . . .
C41 C40 C39 C38 3.7(11) . . . .
C43 C38 C39 C40 -2.2(12) . . . .
C34 C38 C39 C40 176.6(7) . . . .
C53 C54 C58 C59 -72.8(11) . . . .
C55 C54 C58 C59 106.9(11) . . . .
C53 C54 C58 C63 108.4(10) . . . .
C55 C54 C58 C63 -71.9(12) . . . .
C43 C42 C41 C40 -0.5(12) . . . .
C43 C42 C41 C44 -179.5(8) . . . .
C39 C40 C41 C42 -2.3(11) . . . .
C39 C40 C41 C44 176.7(7) . . . .
O46 C44 C41 C42 -150.7(8) . . . .
O45 C44 C41 C42 30.0(11) . . . .
O46 C44 C41 C40 30.3(11) . . . .
O45 C44 C41 C40 -149.1(7) . . . .
C63 C62 C61 C60 -1.0(13) . . . .
C63 C62 C61 C64 176.1(8) . . . .
O65 C64 C61 C62 -176.9(7) . . . .
O66 C64 C61 C62 3.8(11) . . . .
O65 C64 C61 C60 0.2(11) . . . .
O66 C64 C61 C60 -179.1(7) . . . .
N52 N51 C55 C54 0.1(10) . . . .
N52 N51 C55 C56 179.2(9) . . . .
C53 C54 C55 N51 -0.2(10) . . . .
C58 C54 C55 N51 -180.0(8) . . . .
C53 C54 C55 C56 -179.2(10) . . . .
C58 C54 C55 C56 1.0(16) . . . .
C21 C20 C19 C18 -0.1(12) . . . .
C23 C18 C19 C20 -0.7(12) . . . .
C14 C18 C19 C20 177.5(7) . . . .
C18 C23 C22 C21 0.7(13) . . . .
C19 C20 C21 C22 1.1(11) . . . .
C19 C20 C21 C24 -177.9(7) . . . .
C23 C22 C21 C20 -1.4(12) . . . .
C23 C22 C21 C24 177.6(7) . . . .
O25 C24 C21 C20 -171.8(7) . . . .
O26 C24 C21 C20 8.1(10) . . . .
O25 C24 C21 C22 9.3(11) . . . .
O26 C24 C21 C22 -170.9(7) . . . .
N31 N32 C33 C34 -1.8(8) . . . .
C1 N32 C33 C34 -168.6(7) . . . .
N31 N32 C33 C37 -178.3(7) . . . .
C1 N32 C33 C37 14.9(12) . . . .
C35 C34 C33 N32 -0.1(8) . . . .
C38 C34 C33 N32 174.7(7) . . . .
C35 C34 C33 C37 176.1(9) . . . .
C38 C34 C33 C37 -9.1(14) . . . .
C62 C61 C60 C59 1.6(13) . . . .
C64 C61 C60 C59 -175.7(8) . . . .
C59 C58 C63 C62 4.7(14) . . . .
C54 C58 C63 C62 -176.5(8) . . . .
C61 C62 C63 C58 -2.1(15) . . . .
C41 C42 C43 C38 2.0(14) . . . .
C39 C38 C43 C42 -0.6(13) . . . .
C34 C38 C43 C42 -179.4(8) . . . .
C63 C58 C59 C60 -4.2(14) . . . .
C54 C58 C59 C60 177.0(8) . . . .
C61 C60 C59 C58 1.1(14) . . . .
